data_1542757
loop_
_publ_author_name
'Tiritiris, Ioannis'
'Knobloch, Georg'
'Saur, Stefan'
'Kantlehner, Willi'

_publ_section_title
;
 <i>N</i>,<i>N</i>,<i>N</i>',<i>N</i>',<i>N</i>'',<i>N</i>''-Hexamethylguanidinium
 di-\m~3~-chlorido-tetra-\m~2~-chlorido-decachloridotetrabismuthate
 acetonitrile disolvate
;
_journal_coeditor_code ZL4006
_journal_issue 2
_journal_name_full IUCrData
_journal_page_first x160317
_journal_paper_doi 10.1107/S2414314616003175
_journal_volume 1
_journal_year 2016
_chemical_formula_iupac '(C7 H18 N3)4 [Bi4 Cl16], 2C2 H3 N'
_chemical_formula_moiety '4(C7 H18 N3 +), Bi4 Cl16 4-, 2(C2 H3 N)'
_chemical_formula_sum 'C32 H78 Bi4 Cl16 N14'
_chemical_formula_weight 2062.20
_chemical_name_systematic
;<i>N</i>,<i>N</i>,<i>N</i>',<i>N</i>',<i>N</i>'',<i>N</i>''-Hexamethylguanidinium
di-\m~3~-chlorido-tetra-\m~2~-chlorido-decachloridotetrabismuthate
acetonitrile disolvate
;
_space_group_crystal_system monoclinic
_space_group_IT_number 14
_space_group_name_Hall '-P 2ybc'
_space_group_name_H-M_alt 'P 1 21/c 1'
_symmetry_space_group_name_Hall '-P 2ybc'
_symmetry_space_group_name_H-M 'P 1 21/c 1'
_atom_sites_solution_hydrogens geom
_atom_sites_solution_primary direct
_atom_sites_solution_secondary difmap
_audit_creation_method SHELXL-2014/7
_cell_angle_alpha 90
_cell_angle_beta 112.782(2)
_cell_angle_gamma 90
_cell_formula_units_Z 2
_cell_length_a 12.6427(6)
_cell_length_b 18.8486(11)
_cell_length_c 15.1377(9)
_cell_measurement_reflns_used 70365
_cell_measurement_temperature 100(2)
_cell_measurement_theta_max 30.579
_cell_measurement_theta_min 1.747
_cell_volume 3325.8(3)
_computing_cell_refinement
;
SAINT (Bruker, 2008)
;
_computing_data_collection
;
APEX2 (Bruker, 2008)
;
_computing_data_reduction
;
SAINT (Bruker, 2008)
;
_computing_molecular_graphics
;
DIAMOND (Brandenburg & Putz, 2005)
;
_computing_publication_material
;
SHELXL2014 (Sheldrick, 2015)
;
_computing_structure_refinement
;
SHELXL2014 (Sheldrick, 2015)
;
_computing_structure_solution
;
SHELXS97 (Sheldrick, 2008)
;
_diffrn_ambient_temperature 100(2)
_diffrn_measured_fraction_theta_full 1.000
_diffrn_measured_fraction_theta_max 0.998
_diffrn_measurement_device_type 'Bruker Kappa APEXII DUO'
_diffrn_measurement_method '\f scans, and \w scans'
_diffrn_radiation_monochromator Triumph
_diffrn_radiation_type MoK\a
_diffrn_radiation_wavelength 0.71073
_diffrn_reflns_av_R_equivalents 0.0474
_diffrn_reflns_limit_h_max 18
_diffrn_reflns_limit_h_min -16
_diffrn_reflns_limit_k_max 26
_diffrn_reflns_limit_k_min -26
_diffrn_reflns_limit_l_max 21
_diffrn_reflns_limit_l_min -21
_diffrn_reflns_number 70365
_diffrn_reflns_theta_full 25.242
_diffrn_reflns_theta_max 30.579
_diffrn_reflns_theta_min 1.747
_diffrn_standards_decay_% 0
_diffrn_standards_interval_count 0
_diffrn_standards_number 0
_exptl_absorpt_coefficient_mu 11.229
_exptl_absorpt_correction_T_max 0.746
_exptl_absorpt_correction_T_min 0.430
_exptl_absorpt_correction_type multi-scan
_exptl_absorpt_process_details
;
Blessing, 1995
;
_exptl_crystal_colour colorless
_exptl_crystal_density_diffrn 2.059
_exptl_crystal_density_method 'not measured'
_exptl_crystal_description block
_exptl_crystal_F_000 1944
_exptl_crystal_size_max 0.20
_exptl_crystal_size_mid 0.15
_exptl_crystal_size_min 0.10
_refine_diff_density_max 0.816
_refine_diff_density_min -1.161
_refine_ls_extinction_method none
_refine_ls_goodness_of_fit_ref 1.008
_refine_ls_hydrogen_treatment constr
_refine_ls_matrix_type full
_refine_ls_number_parameters 395
_refine_ls_number_reflns 10188
_refine_ls_number_restraints 360
_refine_ls_restrained_S_all 0.992
_refine_ls_R_factor_all 0.0330
_refine_ls_R_factor_gt 0.0211
_refine_ls_shift/su_max 0.000
_refine_ls_shift/su_mean 0.000
_refine_ls_structure_factor_coef Fsqd
_refine_ls_weighting_details 'w=1/[\s^2^(Fo^2^)+(0.0113P)^2^+0.8846P] where P=(Fo^2^+2Fc^2^)/3'
_refine_ls_weighting_scheme calc
_refine_ls_wR_factor_gt 0.0355
_refine_ls_wR_factor_ref 0.0380
_reflns_number_gt 8598
_reflns_number_total 10188
_reflns_threshold_expression >2sigma(I)
_cod_data_source_file zl4006sup1.cif
_cod_data_source_block I
_cod_original_cell_volume 3325.9(3)
_cod_database_code 1542757
_shelx_space_group_comment
;
The symmetry employed for this shelxl refinement is uniquely defined
by the following loop, which should always be used as a source of
symmetry information in preference to the above space-group names.
They are only intended as comments.
;

loop_
_symmetry_equiv_pos_as_xyz
x,y,z
-x,1/2+y,1/2-z
-x,-y,-z
x,1/2-y,1/2+z

loop_
_atom_site_type_symbol
_atom_site_label
_atom_site_fract_x
_atom_site_fract_y
_atom_site_fract_z
_atom_site_U_iso_or_equiv
_atom_site_adp_type
_atom_site_calc_flag
_atom_site_occupancy
_atom_site_disorder_assembly
_atom_site_disorder_group
Bi Bi1 -0.10623(2) 0.40160(2) -0.01456(2) 0.00889(2) Uani d 1 . .
Bi Bi2 0.24769(2) 0.41496(2) 0.19916(2) 0.01052(2) Uani d 1 . .
Cl Cl1 0.01311(5) 0.37148(3) 0.17264(4) 0.01466(12) Uani d 1 . .
Cl Cl2 0.28556(6) 0.39319(4) 0.37157(5) 0.02219(14) Uani d 1 . .
Cl Cl3 -0.19069(5) 0.43227(3) -0.20501(4) 0.01665(13) Uani d 1 . .
Cl Cl4 0.29154(6) 0.28873(3) 0.16379(5) 0.02239(14) Uani d 1 . .
Cl Cl5 -0.29685(5) 0.39552(3) 0.00622(5) 0.01453(12) Uani d 1 . .
Cl Cl6 0.45474(5) 0.45094(4) 0.24316(5) 0.02436(15) Uani d 1 . .
Cl Cl7 -0.11342(5) 0.27054(3) -0.05307(5) 0.01789(13) Uani d 1 . .
Cl Cl8 0.11940(5) 0.44264(3) -0.01312(4) 0.01272(12) Uani d 1 . .
C C1A 0.2366(2) 0.11935(15) 0.3368(3) 0.0121(5) Uani d 0.941(2) A 1
N N1A 0.33230(18) 0.13654(12) 0.41131(17) 0.0159(5) Uani d 0.941(2) A 1
C C2A 0.3957(5) 0.0846(3) 0.4848(2) 0.0194(9) Uani d 0.941(2) A 1
H H2A 0.3502 0.0411 0.4758 0.029 Uiso calc 0.941(2) A 1
H H2B 0.4108 0.1043 0.5484 0.029 Uiso calc 0.941(2) A 1
H H2C 0.4687 0.0736 0.4793 0.029 Uiso calc 0.941(2) A 1
C C3A 0.3775(3) 0.2088(2) 0.4288(3) 0.0208(8) Uani d 0.941(2) A 1
H H3A 0.3390 0.2378 0.3715 0.031 Uiso calc 0.941(2) A 1
H H3B 0.4601 0.2080 0.4438 0.031 Uiso calc 0.941(2) A 1
H H3C 0.3636 0.2292 0.4829 0.031 Uiso calc 0.941(2) A 1
N N2A 0.15245(19) 0.16682(11) 0.29975(16) 0.0153(5) Uani d 0.941(2) A 1
C C4A 0.1233(3) 0.21768(17) 0.3592(2) 0.0208(7) Uani d 0.941(2) A 1
H H4A 0.1672 0.2069 0.4269 0.031 Uiso calc 0.941(2) A 1
H H4B 0.0411 0.2147 0.3455 0.031 Uiso calc 0.941(2) A 1
H H4C 0.1420 0.2657 0.3451 0.031 Uiso calc 0.941(2) A 1
C C5A 0.0805(3) 0.16864(19) 0.1982(2) 0.0222(7) Uani d 0.941(2) A 1
H H5A 0.1161 0.1403 0.1628 0.033 Uiso calc 0.941(2) A 1
H H5B 0.0721 0.2178 0.1754 0.033 Uiso calc 0.941(2) A 1
H H5C 0.0048 0.1491 0.1878 0.033 Uiso calc 0.941(2) A 1
N N3A 0.22668(19) 0.05542(11) 0.29608(16) 0.0155(5) Uani d 0.941(2) A 1
C C6A 0.1168(5) 0.01769(17) 0.2567(4) 0.0219(8) Uani d 0.941(2) A 1
H H6A 0.0606 0.0421 0.2760 0.033 Uiso calc 0.941(2) A 1
H H6B 0.1272 -0.0310 0.2812 0.033 Uiso calc 0.941(2) A 1
H H6C 0.0891 0.0168 0.1866 0.033 Uiso calc 0.941(2) A 1
C C7A 0.3259(3) 0.01705(15) 0.2938(2) 0.0230(7) Uani d 0.941(2) A 1
H H7A 0.3916 0.0494 0.3109 0.035 Uiso calc 0.941(2) A 1
H H7B 0.3080 -0.0017 0.2292 0.035 Uiso calc 0.941(2) A 1
H H7C 0.3448 -0.0223 0.3397 0.035 Uiso calc 0.941(2) A 1
C C1B 0.256(3) 0.1261(19) 0.347(3) 0.0121(5) Uani d 0.059(2) A 2
N N1B 0.257(2) 0.1880(13) 0.391(2) 0.013(3) Uani d 0.059(2) A 2
C C2B 0.366(3) 0.225(4) 0.442(6) 0.0208(8) Uani d 0.059(2) A 2
H H2D 0.4028 0.2054 0.5066 0.031 Uiso calc 0.059(2) A 2
H H2E 0.3522 0.2754 0.4448 0.031 Uiso calc 0.059(2) A 2
H H2F 0.4171 0.2172 0.4071 0.031 Uiso calc 0.059(2) A 2
C C3B 0.157(3) 0.221(3) 0.398(4) 0.0208(7) Uani d 0.059(2) A 2
H H3D 0.1292 0.2592 0.3510 0.031 Uiso calc 0.059(2) A 2
H H3E 0.1766 0.2399 0.4626 0.031 Uiso calc 0.059(2) A 2
H H3F 0.0959 0.1850 0.3850 0.031 Uiso calc 0.059(2) A 2
N N2B 0.161(2) 0.1065(15) 0.273(2) 0.013(3) Uani d 0.059(2) A 2
C C4B 0.103(5) 0.152(3) 0.190(3) 0.0222(7) Uani d 0.059(2) A 2
H H4D 0.0670 0.1921 0.2082 0.033 Uiso calc 0.059(2) A 2
H H4E 0.0446 0.1245 0.1394 0.033 Uiso calc 0.059(2) A 2
H H4F 0.1598 0.1697 0.1655 0.033 Uiso calc 0.059(2) A 2
C C5B 0.124(8) 0.032(2) 0.258(6) 0.0219(8) Uani d 0.059(2) A 2
H H5D 0.0428 0.0288 0.2473 0.033 Uiso calc 0.059(2) A 2
H H5E 0.1697 0.0043 0.3147 0.033 Uiso calc 0.059(2) A 2
H H5F 0.1358 0.0137 0.2019 0.033 Uiso calc 0.059(2) A 2
N N3B 0.336(2) 0.0776(14) 0.391(2) 0.013(3) Uani d 0.059(2) A 2
C C6B 0.376(4) 0.025(2) 0.340(3) 0.0230(7) Uani d 0.059(2) A 2
H H6D 0.3406 0.0339 0.2713 0.035 Uiso calc 0.059(2) A 2
H H6E 0.3557 -0.0227 0.3541 0.035 Uiso calc 0.059(2) A 2
H H6F 0.4599 0.0285 0.3617 0.035 Uiso calc 0.059(2) A 2
C C7B 0.394(8) 0.075(5) 0.496(2) 0.0194(9) Uani d 0.059(2) A 2
H H7D 0.4734 0.0907 0.5146 0.029 Uiso calc 0.059(2) A 2
H H7E 0.3924 0.0263 0.5178 0.029 Uiso calc 0.059(2) A 2
H H7F 0.3540 0.1063 0.5246 0.029 Uiso calc 0.059(2) A 2
N N4 0.67317(17) 0.24075(11) 0.16986(15) 0.0154(4) Uani d 1 . .
C C8 0.6079(2) 0.18307(12) 0.13462(18) 0.0123(5) Uani d 1 . .
N N5 0.53427(17) 0.16194(11) 0.17368(15) 0.0142(4) Uani d 1 . .
C C9 0.6330(2) 0.30192(13) 0.2072(2) 0.0202(6) Uani d 1 . .
H H9A 0.5504 0.2974 0.1913 0.030 Uiso calc 1 . .
H H9B 0.6478 0.3454 0.1785 0.030 Uiso calc 1 . .
H H9C 0.6737 0.3040 0.2770 0.030 Uiso calc 1 . .
N N6 0.61635(18) 0.14779(11) 0.06119(15) 0.0163(5) Uani d 1 . .
C C10 0.7919(2) 0.24393(14) 0.1767(2) 0.0225(6) Uani d 1 . .
H H10A 0.8151 0.1972 0.1622 0.034 Uiso calc 1 . .
H H10B 0.8425 0.2580 0.2417 0.034 Uiso calc 1 . .
H H10C 0.7977 0.2788 0.1307 0.034 Uiso calc 1 . .
C C11 0.4263(2) 0.12587(14) 0.11906(19) 0.0166(5) Uani d 1 . .
H H11A 0.4094 0.1303 0.0504 0.025 Uiso calc 1 . .
H H11B 0.3643 0.1476 0.1333 0.025 Uiso calc 1 . .
H H11C 0.4329 0.0756 0.1368 0.025 Uiso calc 1 . .
C C12 0.5605(2) 0.16910(14) 0.27610(18) 0.0189(6) Uani d 1 . .
H H12A 0.6383 0.1881 0.3083 0.028 Uiso calc 1 . .
H H12B 0.5556 0.1225 0.3030 0.028 Uiso calc 1 . .
H H12C 0.5053 0.2015 0.2857 0.028 Uiso calc 1 . .
C C13 0.6450(2) 0.18217(14) -0.01299(19) 0.0204(6) Uani d 1 . .
H H13A 0.6432 0.2338 -0.0058 0.031 Uiso calc 1 . .
H H13B 0.5890 0.1683 -0.0762 0.031 Uiso calc 1 . .
H H13C 0.7219 0.1675 -0.0067 0.031 Uiso calc 1 . .
C C14 0.6018(2) 0.07078(13) 0.0509(2) 0.0213(6) Uani d 1 . .
H H14A 0.5938 0.0511 0.1079 0.032 Uiso calc 1 . .
H H14B 0.6691 0.0498 0.0437 0.032 Uiso calc 1 . .
H H14C 0.5329 0.0599 -0.0059 0.032 Uiso calc 1 . .
C C15A 0.0485(7) 0.3900(7) 0.4428(8) 0.031(2) Uani d 0.818(4) B 1
H H15A -0.0311 0.3952 0.4368 0.046 Uiso calc 0.818(4) B 1
H H15B 0.0817 0.3471 0.4796 0.046 Uiso calc 0.818(4) B 1
H H15C 0.0504 0.3863 0.3788 0.046 Uiso calc 0.818(4) B 1
C C16A 0.1136(3) 0.4506(2) 0.4911(3) 0.0300(10) Uani d 0.818(4) B 1
N N7A 0.1642(3) 0.4984(2) 0.5316(3) 0.0486(12) Uani d 0.818(4) B 1
C C15B 0.028(4) 0.389(3) 0.430(4) 0.025(6) Uani d 0.182(4) B 2
H H15D 0.0039 0.3927 0.3608 0.038 Uiso calc 0.182(4) B 2
H H15E 0.0436 0.3391 0.4497 0.038 Uiso calc 0.182(4) B 2
H H15F 0.0978 0.4170 0.4621 0.038 Uiso calc 0.182(4) B 2
C C16B -0.0609(14) 0.4149(8) 0.4577(13) 0.028(4) Uani d 0.182(4) B 2
N N7B -0.1330(12) 0.4384(7) 0.4757(11) 0.031(4) Uani d 0.182(4) B 2

loop_
_atom_site_aniso_label
_atom_site_aniso_U_11
_atom_site_aniso_U_22
_atom_site_aniso_U_33
_atom_site_aniso_U_12
_atom_site_aniso_U_13
_atom_site_aniso_U_23
Bi1 0.00813(4) 0.00989(4) 0.00844(5) -0.00030(3) 0.00299(3) 0.00070(3)
Bi2 0.00962(4) 0.01166(5) 0.00897(5) -0.00038(3) 0.00217(3) 0.00118(3)
Cl1 0.0127(3) 0.0191(3) 0.0114(3) -0.0001(2) 0.0038(2) 0.0026(2)
Cl2 0.0260(3) 0.0270(4) 0.0106(3) -0.0074(3) 0.0038(3) 0.0024(3)
Cl3 0.0211(3) 0.0158(3) 0.0104(3) 0.0001(2) 0.0032(2) 0.0000(2)
Cl4 0.0219(3) 0.0158(3) 0.0304(4) 0.0034(2) 0.0111(3) -0.0015(3)
Cl5 0.0112(3) 0.0175(3) 0.0162(3) -0.0001(2) 0.0066(2) -0.0009(2)
Cl6 0.0145(3) 0.0301(4) 0.0303(4) -0.0076(3) 0.0107(3) -0.0059(3)
Cl7 0.0217(3) 0.0123(3) 0.0219(4) -0.0003(2) 0.0109(3) -0.0024(3)
Cl8 0.0129(3) 0.0142(3) 0.0121(3) -0.0004(2) 0.0060(2) 0.0000(2)
C1A 0.0115(13) 0.0105(12) 0.0168(14) -0.0011(10) 0.0082(10) 0.0014(10)
N1A 0.0134(11) 0.0163(12) 0.0178(13) -0.0009(9) 0.0060(9) 0.0025(10)
C2A 0.0116(13) 0.023(2) 0.0214(17) 0.0007(14) 0.0040(13) 0.0068(14)
C3A 0.0209(14) 0.018(2) 0.0250(19) -0.0077(13) 0.0109(13) -0.0028(14)
N2A 0.0165(11) 0.0156(12) 0.0146(12) 0.0032(9) 0.0069(10) 0.0026(9)
C4A 0.0226(16) 0.0193(15) 0.0252(19) 0.0067(13) 0.0146(13) 0.0032(15)
C5A 0.0192(16) 0.0258(19) 0.0192(16) 0.0059(12) 0.0049(12) 0.0045(13)
N3A 0.0171(11) 0.0136(11) 0.0192(13) -0.0019(9) 0.0108(10) -0.0014(10)
C6A 0.0256(15) 0.0218(18) 0.0206(16) -0.0134(18) 0.0116(13) -0.0067(18)
C7A 0.0273(17) 0.0192(15) 0.032(2) 0.0037(13) 0.0213(15) -0.0004(14)
C1B 0.0115(13) 0.0105(12) 0.0168(14) -0.0011(10) 0.0082(10) 0.0014(10)
N1B 0.013(4) 0.011(4) 0.017(4) 0.001(4) 0.007(4) 0.000(4)
C2B 0.0209(14) 0.018(2) 0.0250(19) -0.0077(13) 0.0109(13) -0.0028(14)
C3B 0.0226(16) 0.0193(15) 0.0252(19) 0.0067(13) 0.0146(13) 0.0032(15)
N2B 0.014(4) 0.013(4) 0.015(4) -0.004(4) 0.009(4) 0.005(4)
C4B 0.0192(16) 0.0258(19) 0.0192(16) 0.0059(12) 0.0049(12) 0.0045(13)
C5B 0.0256(15) 0.0218(18) 0.0206(16) -0.0134(18) 0.0116(13) -0.0067(18)
N3B 0.013(4) 0.013(4) 0.018(4) 0.001(4) 0.012(4) 0.002(4)
C6B 0.0273(17) 0.0192(15) 0.032(2) 0.0037(13) 0.0213(15) -0.0004(14)
C7B 0.0116(13) 0.023(2) 0.0214(17) 0.0007(14) 0.0040(13) 0.0068(14)
N4 0.0149(10) 0.0134(11) 0.0178(12) -0.0010(8) 0.0063(9) 0.0012(9)
C8 0.0135(12) 0.0107(12) 0.0123(13) 0.0018(9) 0.0046(10) 0.0025(10)
N5 0.0138(10) 0.0174(11) 0.0110(11) -0.0001(8) 0.0042(9) 0.0001(9)
C9 0.0270(15) 0.0119(13) 0.0220(16) 0.0006(10) 0.0099(12) 0.0000(11)
N6 0.0222(11) 0.0134(11) 0.0157(12) 0.0017(8) 0.0100(10) 0.0024(9)
C10 0.0150(13) 0.0257(15) 0.0267(16) -0.0029(11) 0.0078(12) 0.0070(12)
C11 0.0107(12) 0.0210(14) 0.0156(14) -0.0031(10) 0.0025(10) -0.0003(11)
C12 0.0191(13) 0.0281(15) 0.0094(14) 0.0002(11) 0.0055(11) 0.0027(11)
C13 0.0287(15) 0.0215(14) 0.0159(15) 0.0032(11) 0.0139(12) 0.0029(11)
C14 0.0280(15) 0.0155(14) 0.0205(16) 0.0017(11) 0.0095(12) -0.0016(12)
C15A 0.036(4) 0.030(3) 0.028(4) 0.000(3) 0.015(3) -0.002(3)
C16A 0.031(2) 0.040(2) 0.026(2) 0.0026(17) 0.0187(18) -0.0040(18)
N7A 0.044(2) 0.062(3) 0.048(3) -0.014(2) 0.027(2) -0.026(2)
C15B 0.033(10) 0.019(9) 0.028(10) -0.008(8) 0.015(9) -0.008(8)
C16B 0.041(8) 0.019(7) 0.032(8) -0.012(6) 0.021(6) -0.008(6)
N7B 0.040(8) 0.013(7) 0.048(9) -0.011(6) 0.027(7) -0.014(6)

loop_
_atom_type_symbol
_atom_type_description
_atom_type_scat_dispersion_real
_atom_type_scat_dispersion_imag
_atom_type_scat_source
C C 0.0033 0.0016 'International Tables Vol C Tables 4.2.6.8 and 6.1.1.4'
H H 0.0000 0.0000 'International Tables Vol C Tables 4.2.6.8 and 6.1.1.4'
N N 0.0061 0.0033 'International Tables Vol C Tables 4.2.6.8 and 6.1.1.4'
Cl Cl 0.1484 0.1585 'International Tables Vol C Tables 4.2.6.8 and 6.1.1.4'
Bi Bi -4.1077 10.2566 'International Tables Vol C Tables 4.2.6.8 and 6.1.1.4'

loop_
_geom_angle_atom_site_label_1
_geom_angle_atom_site_label_2
_geom_angle_atom_site_label_3
_geom_angle_site_symmetry_1
_geom_angle_site_symmetry_3
_geom_angle
Cl7 Bi1 Cl5 . . 91.899(19)
Cl7 Bi1 Cl1 . . 89.55(2)
Cl5 Bi1 Cl1 . . 91.813(19)
Cl7 Bi1 Cl3 . . 89.94(2)
Cl5 Bi1 Cl3 . . 97.95(2)
Cl1 Bi1 Cl3 . . 170.233(18)
Cl7 Bi1 Cl8 . . 101.898(18)
Cl5 Bi1 Cl8 . . 165.626(18)
Cl1 Bi1 Cl8 . . 84.364(17)
Cl3 Bi1 Cl8 . . 86.198(18)
Cl7 Bi1 Cl8 . 3_565 174.218(19)
Cl5 Bi1 Cl8 . 3_565 85.409(17)
Cl1 Bi1 Cl8 . 3_565 95.641(18)
Cl3 Bi1 Cl8 . 3_565 85.371(17)
Cl8 Bi1 Cl8 . 3_565 81.200(17)
Cl2 Bi2 Cl6 . . 90.51(2)
Cl2 Bi2 Cl4 . . 95.56(2)
Cl6 Bi2 Cl4 . . 91.06(2)
Cl2 Bi2 Cl1 . . 82.673(19)
Cl6 Bi2 Cl1 . . 173.16(2)
Cl4 Bi2 Cl1 . . 90.063(19)
Cl2 Bi2 Cl3 . 3_565 94.50(2)
Cl6 Bi2 Cl3 . 3_565 88.31(2)
Cl4 Bi2 Cl3 . 3_565 169.92(2)
Cl1 Bi2 Cl3 . 3_565 91.750(17)
Cl2 Bi2 Cl8 . . 160.554(19)
Cl6 Bi2 Cl8 . . 107.88(2)
Cl4 Bi2 Cl8 . . 90.49(2)
Cl1 Bi2 Cl8 . . 78.850(16)
Cl3 Bi2 Cl8 3_565 . 80.142(16)
Bi1 Cl1 Bi2 . . 101.987(19)
Bi1 Cl3 Bi2 . 3_565 100.032(19)
Bi1 Cl8 Bi1 . 3_565 98.801(17)
Bi1 Cl8 Bi2 . . 94.683(17)
Bi1 Cl8 Bi2 3_565 . 93.245(17)
N1A C1A N2A . . 120.4(2)
N1A C1A N3A . . 120.0(2)
N2A C1A N3A . . 119.5(2)
C1A N1A C3A . . 122.8(3)
C1A N1A C2A . . 122.0(3)
C3A N1A C2A . . 115.1(3)
N1A C2A H2A . . 109.5
N1A C2A H2B . . 109.5
H2A C2A H2B . . 109.5
N1A C2A H2C . . 109.5
H2A C2A H2C . . 109.5
H2B C2A H2C . . 109.5
N1A C3A H3A . . 109.5
N1A C3A H3B . . 109.5
H3A C3A H3B . . 109.5
N1A C3A H3C . . 109.5
H3A C3A H3C . . 109.5
H3B C3A H3C . . 109.5
C1A N2A C5A . . 122.0(3)
C1A N2A C4A . . 122.2(3)
C5A N2A C4A . . 115.7(2)
N2A C4A H4A . . 109.5
N2A C4A H4B . . 109.5
H4A C4A H4B . . 109.5
N2A C4A H4C . . 109.5
H4A C4A H4C . . 109.5
H4B C4A H4C . . 109.5
N2A C5A H5A . . 109.5
N2A C5A H5B . . 109.5
H5A C5A H5B . . 109.5
N2A C5A H5C . . 109.5
H5A C5A H5C . . 109.5
H5B C5A H5C . . 109.5
C1A N3A C6A . . 122.0(3)
C1A N3A C7A . . 122.0(2)
C6A N3A C7A . . 116.0(3)
N3A C6A H6A . . 109.6
N3A C6A H6B . . 109.4
H6A C6A H6B . . 109.5
N3A C6A H6C . . 109.4
H6A C6A H6C . . 109.5
H6B C6A H6C . . 109.5
N3A C7A H7A . . 109.5
N3A C7A H7B . . 109.5
H7A C7A H7B . . 109.5
N3A C7A H7C . . 109.5
H7A C7A H7C . . 109.5
H7B C7A H7C . . 109.5
N2B C1B N3B . . 120(2)
N2B C1B N1B . . 120(2)
N3B C1B N1B . . 119(2)
C1B N1B C3B . . 124(2)
C1B N1B C2B . . 120(2)
C3B N1B C2B . . 116(2)
N1B C2B H2D . . 109.4
N1B C2B H2E . . 109.6
H2D C2B H2E . . 109.5
N1B C2B H2F . . 109.4
H2D C2B H2F . . 109.5
H2E C2B H2F . . 109.5
N1B C3B H3D . . 109.4
N1B C3B H3E . . 109.3
H3D C3B H3E . . 109.5
N1B C3B H3F . . 109.6
H3D C3B H3F . . 109.5
H3E C3B H3F . . 109.5
C1B N2B C5B . . 121(3)
C1B N2B C4B . . 123(3)
C5B N2B C4B . . 114(3)
N2B C4B H4D . . 109.3
N2B C4B H4E . . 109.9
H4D C4B H4E . . 109.5
N2B C4B H4F . . 109.2
H4D C4B H4F . . 109.5
H4E C4B H4F . . 109.5
N2B C5B H5D . . 105.9
N2B C5B H5E . . 110.4
H5D C5B H5E . . 109.5
N2B C5B H5F . . 112.0
H5D C5B H5F . . 109.4
H5E C5B H5F . . 109.5
C1B N3B C6B . . 123(2)
C1B N3B C7B . . 122(3)
C6B N3B C7B . . 114(2)
N3B C6B H6D . . 109.4
N3B C6B H6E . . 109.5
H6D C6B H6E . . 109.5
N3B C6B H6F . . 109.4
H6D C6B H6F . . 109.5
H6E C6B H6F . . 109.5
N3B C7B H7D . . 109.4
N3B C7B H7E . . 109.4
H7D C7B H7E . . 109.5
N3B C7B H7F . . 109.7
H7D C7B H7F . . 109.5
H7E C7B H7F . . 109.5
C8 N4 C9 . . 122.7(2)
C8 N4 C10 . . 121.1(2)
C9 N4 C10 . . 116.2(2)
N6 C8 N5 . . 120.8(2)
N6 C8 N4 . . 119.9(2)
N5 C8 N4 . . 119.3(2)
C8 N5 C12 . . 121.9(2)
C8 N5 C11 . . 122.9(2)
C12 N5 C11 . . 115.0(2)
N4 C9 H9A . . 109.5
N4 C9 H9B . . 109.5
H9A C9 H9B . . 109.5
N4 C9 H9C . . 109.5
H9A C9 H9C . . 109.5
H9B C9 H9C . . 109.5
C8 N6 C13 . . 122.9(2)
C8 N6 C14 . . 122.4(2)
C13 N6 C14 . . 114.6(2)
N4 C10 H10A . . 109.5
N4 C10 H10B . . 109.5
H10A C10 H10B . . 109.5
N4 C10 H10C . . 109.5
H10A C10 H10C . . 109.5
H10B C10 H10C . . 109.5
N5 C11 H11A . . 109.5
N5 C11 H11B . . 109.5
H11A C11 H11B . . 109.5
N5 C11 H11C . . 109.5
H11A C11 H11C . . 109.5
H11B C11 H11C . . 109.5
N5 C12 H12A . . 109.5
N5 C12 H12B . . 109.5
H12A C12 H12B . . 109.5
N5 C12 H12C . . 109.5
H12A C12 H12C . . 109.5
H12B C12 H12C . . 109.5
N6 C13 H13A . . 109.5
N6 C13 H13B . . 109.5
H13A C13 H13B . . 109.5
N6 C13 H13C . . 109.5
H13A C13 H13C . . 109.5
H13B C13 H13C . . 109.5
N6 C14 H14A . . 109.5
N6 C14 H14B . . 109.5
H14A C14 H14B . . 109.5
N6 C14 H14C . . 109.5
H14A C14 H14C . . 109.5
H14B C14 H14C . . 109.5
C16A C15A H15A . . 109.5
C16A C15A H15B . . 109.5
H15A C15A H15B . . 109.5
C16A C15A H15C . . 109.5
H15A C15A H15C . . 109.5
H15B C15A H15C . . 109.5
N7A C16A C15A . . 178.0(6)
C16B C15B H15D . . 109.5
C16B C15B H15E . . 109.5
H15D C15B H15E . . 109.5
C16B C15B H15F . . 109.5
H15D C15B H15F . . 109.5
H15E C15B H15F . . 109.5
N7B C16B C15B . . 176(3)

loop_
_geom_bond_atom_site_label_1
_geom_bond_atom_site_label_2
_geom_bond_site_symmetry_2
_geom_bond_distance
Bi1 Cl7 . 2.5317(6)
Bi1 Cl5 . 2.5509(6)
Bi1 Cl1 . 2.7052(6)
Bi1 Cl3 . 2.7206(6)
Bi1 Cl8 . 2.9475(6)
Bi1 Cl8 3_565 2.9794(6)
Bi2 Cl2 . 2.4982(7)
Bi2 Cl6 . 2.5309(6)
Bi2 Cl4 . 2.5465(6)
Bi2 Cl1 . 2.9507(6)
Bi2 Cl3 3_565 2.9780(6)
Bi2 Cl8 . 3.0320(6)
Cl3 Bi2 3_565 2.9780(6)
Cl8 Bi1 3_565 2.9794(6)
C1A N1A . 1.336(3)
C1A N2A . 1.336(3)
C1A N3A . 1.337(3)
N1A C3A . 1.461(4)
N1A C2A . 1.466(4)
C2A H2A . 0.9800
C2A H2B . 0.9800
C2A H2C . 0.9800
C3A H3A . 0.9800
C3A H3B . 0.9800
C3A H3C . 0.9800
N2A C5A . 1.452(4)
N2A C4A . 1.456(3)
C4A H4A . 0.9800
C4A H4B . 0.9800
C4A H4C . 0.9800
C5A H5A . 0.9800
C5A H5B . 0.9800
C5A H5C . 0.9800
N3A C6A . 1.466(5)
N3A C7A . 1.460(3)
C6A H6A . 0.9800
C6A H6B . 0.9800
C6A H6C . 0.9800
C7A H7A . 0.9800
C7A H7B . 0.9800
C7A H7C . 0.9800
C1B N2B . 1.334(17)
C1B N3B . 1.336(17)
C1B N1B . 1.341(17)
N1B C3B . 1.457(18)
N1B C2B . 1.463(19)
C2B H2D . 0.9800
C2B H2E . 0.9800
C2B H2F . 0.9800
C3B H3D . 0.9800
C3B H3E . 0.9800
C3B H3F . 0.9800
N2B C5B . 1.46(2)
N2B C4B . 1.467(19)
C4B H4D . 0.9800
C4B H4E . 0.9800
C4B H4F . 0.9800
C5B H5D . 0.9800
C5B H5E . 0.9800
C5B H5F . 0.9800
N3B C6B . 1.465(18)
N3B C7B . 1.465(19)
C6B H6D . 0.9800
C6B H6E . 0.9800
C6B H6F . 0.9800
C7B H7D . 0.9800
C7B H7E . 0.9800
C7B H7F . 0.9800
N4 C8 . 1.344(3)
N4 C9 . 1.459(3)
N4 C10 . 1.466(3)
C8 N6 . 1.335(3)
C8 N5 . 1.342(3)
N5 C12 . 1.461(3)
N5 C11 . 1.461(3)
C9 H9A . 0.9800
C9 H9B . 0.9800
C9 H9C . 0.9800
N6 C13 . 1.458(3)
N6 C14 . 1.464(3)
C10 H10A . 0.9800
C10 H10B . 0.9800
C10 H10C . 0.9800
C11 H11A . 0.9800
C11 H11B . 0.9800
C11 H11C . 0.9800
C12 H12A . 0.9800
C12 H12B . 0.9800
C12 H12C . 0.9800
C13 H13A . 0.9800
C13 H13B . 0.9800
C13 H13C . 0.9800
C14 H14A . 0.9800
C14 H14B . 0.9800
C14 H14C . 0.9800
C15A C16A . 1.432(12)
C15A H15A . 0.9800
C15A H15B . 0.9800
C15A H15C . 0.9800
C16A N7A . 1.138(5)
C15B C16B . 1.43(2)
C15B H15D . 0.9800
C15B H15E . 0.9800
C15B H15F . 0.9800
C16B N7B . 1.138(14)

loop_
_geom_hbond_atom_site_label_D
_geom_hbond_atom_site_label_H
_geom_hbond_atom_site_label_A
_geom_hbond_site_symmetry_A
_geom_hbond_distance_DH
_geom_hbond_distance_HA
_geom_hbond_distance_DA
_geom_hbond_angle_DHA
_geom_hbond_publ_flag
C2B H2E Cl2 . 0.98 2.48 3.382(3) 153 y
C3B H3F Cl8 4_555 0.98 2.81 3.464(3) 125 y
C4B H4F Cl4 . 0.98 2.80 3.632(3) 143 y
C6A H6B Cl1 2_545 0.98 2.82 3.577(3) 134 y
C6B H6F Cl6 2_645 0.98 2.67 3.193(3) 113 y
C7B H7E Cl5 2_545 0.98 2.71 3.594(3) 151 y
C11 H11A Cl2 4_554 0.98 2.59 3.488(3) 153 y

loop_
_geom_torsion_atom_site_label_1
_geom_torsion_atom_site_label_2
_geom_torsion_atom_site_label_3
_geom_torsion_atom_site_label_4
_geom_torsion
N2A C1A N1A C3A -29.6(5)
N3A C1A N1A C3A 147.4(3)
N2A C1A N1A C2A 146.6(4)
N3A C1A N1A C2A -36.4(5)
N1A C1A N2A C5A 146.7(3)
N3A C1A N2A C5A -30.3(5)
N1A C1A N2A C4A -36.4(5)
N3A C1A N2A C4A 146.5(3)
N1A C1A N3A C6A 145.0(4)
N2A C1A N3A C6A -37.9(5)
N1A C1A N3A C7A -31.0(5)
N2A C1A N3A C7A 146.1(3)
N2B C1B N1B C3B 30(8)
N3B C1B N1B C3B -133(5)
N2B C1B N1B C2B -155(6)
N3B C1B N1B C2B 42(9)
N3B C1B N2B C5B 19(10)
N1B C1B N2B C5B -144(7)
N3B C1B N2B C4B -144(5)
N1B C1B N2B C4B 53(8)
N2B C1B N3B C6B 45(8)
N1B C1B N3B C6B -152(5)
N2B C1B N3B C7B -137(7)
N1B C1B N3B C7B 26(9)
C9 N4 C8 N6 145.2(2)
C10 N4 C8 N6 -37.6(3)
C9 N4 C8 N5 -34.4(3)
C10 N4 C8 N5 142.8(2)
N6 C8 N5 C12 145.5(2)
N4 C8 N5 C12 -34.9(3)
N6 C8 N5 C11 -30.2(4)
N4 C8 N5 C11 149.5(2)
N5 C8 N6 C13 148.4(2)
N4 C8 N6 C13 -31.2(4)
N5 C8 N6 C14 -34.0(4)
N4 C8 N6 C14 146.4(2)

_cod_database_fobs_code 1542757
